data_7221843
loop_
_publ_author_name
'Martin, Lee'
'Yang, Songjie'
'Brooks, Andrew C.'
'Horton, Peter N.'
'Male, Louise'
'Moulfi, Ourida'
'Harmand, Lydie'
'Day, Peter'
'Clegg, William'
'Harrington, Ross W.'
'Wallis, John D.'

_publ_section_title
;
 Contrasting crystal packing arrangements in triiodide salts of radical
 cations of chiral bis(pyrrolo[3,4-d])tetrathiafulvalenes
;
_journal_issue 38
_journal_name_full CrystEngComm
_journal_page_first 7354
_journal_paper_doi 10.1039/C5CE01430A
_journal_volume 17
_journal_year 2015
_chemical_absolute_configuration ad
_chemical_formula_sum 'C35 H28 Cl2 I3 N2 S4'
_chemical_formula_weight 1056.43
_chemical_name_systematic
'Bis(R-N-(1-naphthyl)ethylpyrrolo)tetrathiafulvalenetriiodide dichloromethane solvate  12.I3.DCM'
_space_group_crystal_system monoclinic
_space_group_IT_number 5
_space_group_name_Hall 'C 2y'
_space_group_name_H-M_alt 'C 1 2 1'
_symmetry_space_group_name_Hall 'C 2y'
_symmetry_space_group_name_H-M 'C 1 2 1'
_atom_sites_solution_hydrogens mixed
_audit_creation_method SHELXL-2013
_audit_update_record
;
2015-07-19 deposited with the CCDC.
2015-08-20 downloaded from the CCDC.
;
_cell_angle_alpha 90
_cell_angle_beta 123.382(6)
_cell_angle_gamma 90
_cell_formula_units_Z 4
_cell_length_a 25.601(2)
_cell_length_b 8.9169(5)
_cell_length_c 19.5945(12)
_cell_measurement_reflns_used 5513
_cell_measurement_temperature 120(2)
_cell_measurement_theta_max 28.9443
_cell_measurement_theta_min 3.1032
_cell_volume 3735.1(5)
_computing_cell_refinement
;
CrysAlisPro, Oxford Diffraction Ltd.,
Version 1.171.33.52 (release 06-11-2009 CrysAlis171 .NET)
(compiled Nov  6 2009,16:24:50)
;
_computing_data_collection
;
CrysAlisPro, Oxford Diffraction Ltd.,
Version 1.171.33.52 (release 06-11-2009 CrysAlis171 .NET)
(compiled Nov  6 2009,16:24:50)
;
_computing_data_reduction
;
CrysAlisPro, Oxford Diffraction Ltd.,
Version 1.171.33.52 (release 06-11-2009 CrysAlis171 .NET)
(compiled Nov  6 2009,16:24:50)
;
_computing_structure_refinement 'SHELXL-2013 (Sheldrick, 2013)'
_computing_structure_solution 'SHELXS-97 (Sheldrick, 1990)'
_diffrn_ambient_temperature 120(2)
_diffrn_detector_area_resol_mean 15.9832
_diffrn_measured_fraction_theta_full 0.997
_diffrn_measured_fraction_theta_max 0.997
_diffrn_measurement_device_type 'Xcalibur, Sapphire3'
_diffrn_measurement_method '\w scans'
_diffrn_radiation_monochromator graphite
_diffrn_radiation_source 'Enhance (Mo) X-ray Source'
_diffrn_radiation_type MoK\a
_diffrn_radiation_wavelength 0.71073
_diffrn_reflns_av_unetI/netI 0.0247
_diffrn_reflns_laue_measured_fraction_full 0.997
_diffrn_reflns_laue_measured_fraction_max 0.997
_diffrn_reflns_limit_h_max 31
_diffrn_reflns_limit_h_min -27
_diffrn_reflns_limit_k_max 11
_diffrn_reflns_limit_k_min -11
_diffrn_reflns_limit_l_max 24
_diffrn_reflns_limit_l_min -24
_diffrn_reflns_number 6390
_diffrn_reflns_point_group_measured_fraction_full 0.915
_diffrn_reflns_point_group_measured_fraction_max 0.916
_diffrn_reflns_theta_full 26.000
_diffrn_reflns_theta_max 26.368
_diffrn_reflns_theta_min 3.117
_exptl_absorpt_coefficient_mu 2.906
_exptl_absorpt_correction_T_max 0.345
_exptl_absorpt_correction_T_min 0.101
_exptl_absorpt_correction_type analytical
_exptl_absorpt_process_details
;
CrysAlisPro, Oxford Diffraction Ltd.,
Version 1.171.33.52 (release 06-11-2009 CrysAlis171 .NET)
(compiled Nov  6 2009,16:24:50)
Analytical numeric absorption correction using a multifaceted crystal
            model based on expressions derived by R.C. Clark & J.S. Reid.
(Clark, R. C. & Reid, J. S. (1995). Acta Cryst. A51, 887-897)
;
_exptl_crystal_colour black
_exptl_crystal_density_diffrn 1.879
_exptl_crystal_description plate
_exptl_crystal_F_000 2036
_exptl_crystal_recrystallization_method electrocrystallisation
_exptl_crystal_size_max 0.557
_exptl_crystal_size_mid 0.135
_exptl_crystal_size_min 0.105
_refine_diff_density_max 1.100
_refine_diff_density_min -1.861
_refine_diff_density_rms 0.174
_refine_ls_abs_structure_details
;
 Classical Flack method preferred over Parsons because s.u. lower.
;
_refine_ls_abs_structure_Flack 0.13(3)
_refine_ls_extinction_method none
_refine_ls_goodness_of_fit_ref 1.063
_refine_ls_hydrogen_treatment constr
_refine_ls_matrix_type full
_refine_ls_number_parameters 427
_refine_ls_number_reflns 6390
_refine_ls_number_restraints 314
_refine_ls_restrained_S_all 1.038
_refine_ls_R_factor_all 0.0547
_refine_ls_R_factor_gt 0.0495
_refine_ls_shift/su_max 0.001
_refine_ls_shift/su_mean 0.000
_refine_ls_structure_factor_coef Fsqd
_refine_ls_weighting_details 'w=1/[\s^2^(Fo^2^)+(0.0531P)^2^+57.9453P] where P=(Fo^2^+2Fc^2^)/3'
_refine_ls_weighting_scheme calc
_refine_ls_wR_factor_gt 0.1305
_refine_ls_wR_factor_ref 0.1335
_reflns_Friedel_coverage 0.723
_reflns_friedel_fraction_full 0.820
_reflns_friedel_fraction_max 0.823
_reflns_number_gt 5896
_reflns_number_total 6390
_reflns_threshold_expression 'I > 2\s(I)'
_cod_data_source_file c5ce01430a1.cif
_cod_data_source_block newIIun
_cod_depositor_comments
;
The following automatic conversions were performed:

'_chemical_absolute_configuration' value 'AD' changed to 'ad'
according to
/usr/data/users/saulius/crontab/automatic-downloads/rss-feeds/RSC/lib/dictionaries/cif_core.dic
dictionary named 'cif_core.dic' version 2.4.2 from 2011-04-26.

Automatic conversion script
Id: cif_fix_values 3271 2015-04-21 07:52:19Z andrius 

 Adding full bibliography for 7221839--7221844.cif.
;
_cod_database_code 7221843
_shelx_space_group_comment
;
The symmetry employed for this shelxl refinement is uniquely defined
by the following loop, which should always be used as a source of
symmetry information in preference to the above space-group names.
They are only intended as comments.
;
_shelx_estimated_absorpt_t_min 0.294
_shelx_estimated_absorpt_t_max 0.750
_shelxl_version_number 2013-4

loop_
_space_group_symop_operation_xyz
'x, y, z'
'-x, y, -z'
'x+1/2, y+1/2, z'
'-x+1/2, y+1/2, -z'

loop_
_atom_site_label
_atom_site_type_symbol
_atom_site_fract_x
_atom_site_fract_y
_atom_site_fract_z
_atom_site_U_iso_or_equiv
_atom_site_adp_type
_atom_site_occupancy
_atom_site_site_symmetry_order
_atom_site_calc_flag
_atom_site_refinement_flags_posn
_atom_site_refinement_flags_adp
_atom_site_refinement_flags_occupancy
_atom_site_disorder_assembly
_atom_site_disorder_group
I1 I 0.0000 0.6779(2) 0.0000 0.0197(2) Uani 1 2 d S T P . .
I2 I -0.00302(5) 0.67823(18) -0.15219(5) 0.0285(2) Uani 1 1 d . . . . .
I3 I 0.0000 0.6903(3) 0.5000 0.0302(3) Uani 1 2 d S T P . .
I4 I -0.02017(14) 0.6946(5) 0.6340(3) 0.0308(6) Uani 0.743(12) 1 d . U P A 1
S1 S 0.9180(3) 0.3511(5) 1.0178(3) 0.0226(11) Uani 1 1 d . U . . .
S2 S 0.9199(3) 0.0186(5) 1.0242(3) 0.0213(11) Uani 1 1 d . U . . .
S3 S 0.9282(3) 0.3409(5) 0.8632(3) 0.0205(10) Uani 1 1 d . U . . .
S4 S 0.9270(3) 0.0088(4) 0.8675(3) 0.0196(10) Uani 1 1 d . U . . .
N1 N 0.9161(5) 0.1605(16) 0.6709(6) 0.022(3) Uani 1 1 d . U . . .
N2 N 0.9071(5) 0.199(2) 1.1967(7) 0.026(3) Uani 1 1 d . U . . .
C1 C 0.9074(9) 0.3219(19) 1.1566(11) 0.019(4) Uani 1 1 d . U . . .
H1 H 0.9054 0.4237 1.1693 0.022 Uiso 1 1 calc R U . . .
C2 C 0.9115(10) 0.2675(19) 1.0921(13) 0.022(4) Uani 1 1 d . U . . .
C3 C 0.9160(10) 0.1115(19) 1.0986(13) 0.022(4) Uani 1 1 d . U . . .
C4 C 0.9117(11) 0.069(2) 1.1628(13) 0.028(4) Uani 1 1 d . U . . .
H4 H 0.9118 -0.0308 1.1803 0.033 Uiso 1 1 calc R U . . .
C5 C 0.9196(5) 0.182(2) 0.9767(7) 0.018(2) Uani 1 1 d . U . . .
C6 C 0.9228(5) 0.177(2) 0.9070(7) 0.018(2) Uani 1 1 d . U . . .
C7 C 0.9201(9) 0.287(2) 0.7103(11) 0.024(4) Uani 1 1 d . U . . .
H7 H 0.9204 0.3865 0.6928 0.029 Uiso 1 1 calc R U . . .
C8 C 0.9238(9) 0.2475(18) 0.7815(10) 0.020(3) Uani 1 1 d . U . . .
C9 C 0.9219(9) 0.0906(18) 0.7844(12) 0.018(3) Uani 1 1 d . U . . .
C10 C 0.9169(10) 0.0396(19) 0.7144(13) 0.026(4) Uani 1 1 d . U . . .
H10 H 0.9144 -0.0625 0.6990 0.031 Uiso 1 1 calc R U . . .
C11 C 0.8957(6) 0.210(2) 1.2636(8) 0.027(4) Uani 1 1 d . U . . .
H11 H 0.9166 0.3031 1.2959 0.032 Uiso 1 1 calc R U . . .
C12 C 0.9234(7) 0.075(2) 1.3216(10) 0.032(4) Uani 1 1 d . U . . .
H12C H 0.9010 -0.0164 1.2920 0.047 Uiso 1 1 calc R U . . .
H12A H 0.9189 0.0899 1.3677 0.047 Uiso 1 1 calc R U . . .
H12B H 0.9678 0.0647 1.3421 0.047 Uiso 1 1 calc R U . . .
C13 C 0.8253(6) 0.2232(15) 1.2274(8) 0.023(3) Uani 1 1 d . U . . .
C14 C 0.7825(7) 0.153(2) 1.1562(9) 0.038(4) Uani 1 1 d . U . . .
H14 H 0.7957 0.1050 1.1249 0.046 Uiso 1 1 calc R U . . .
C15 C 0.7171(7) 0.151(2) 1.1281(10) 0.041(5) Uani 1 1 d . U . . .
H15 H 0.6877 0.0974 1.0799 0.050 Uiso 1 1 calc R U . . .
C16 C 0.6989(7) 0.223(2) 1.1703(10) 0.036(4) Uani 1 1 d . U . . .
H16 H 0.6557 0.2229 1.1509 0.043 Uiso 1 1 calc R U . . .
C17 C 0.7414(7) 0.3019(18) 1.2435(10) 0.027(3) Uani 1 1 d . U . . .
C18 C 0.7213(10) 0.376(2) 1.2899(12) 0.036(4) Uani 1 1 d . U . . .
H18 H 0.6789 0.3680 1.2735 0.044 Uiso 1 1 calc R U . . .
C19 C 0.7619(8) 0.459(2) 1.3571(10) 0.037(4) Uani 1 1 d . U . . .
H19 H 0.7475 0.5087 1.3865 0.044 Uiso 1 1 calc R U . . .
C20 C 0.8270(10) 0.470(2) 1.3841(13) 0.032(4) Uani 1 1 d . U . . .
H20 H 0.8551 0.5318 1.4292 0.039 Uiso 1 1 calc R U . . .
C21 C 0.8464(7) 0.3924(18) 1.3443(9) 0.027(3) Uani 1 1 d . U . . .
H21 H 0.8898 0.3944 1.3647 0.033 Uiso 1 1 calc R U . . .
C22 C 0.8062(7) 0.3063(17) 1.2729(8) 0.022(3) Uani 1 1 d . U . . .
C23 C 0.9001(7) 0.1471(17) 0.5869(7) 0.025(4) Uani 1 1 d . U . . .
H23 H 0.9193 0.0522 0.5835 0.030 Uiso 1 1 calc R U . . .
C24 C 0.9299(8) 0.2767(19) 0.5693(10) 0.032(4) Uani 1 1 d . U . . .
H24B H 0.9098 0.3711 0.5683 0.048 Uiso 1 1 calc R U . . .
H24C H 0.9243 0.2610 0.5162 0.048 Uiso 1 1 calc R U . . .
H24A H 0.9746 0.2815 0.6121 0.048 Uiso 1 1 calc R U . . .
C25 C 0.8305(6) 0.1362(14) 0.5253(8) 0.021(3) Uani 1 1 d . U . . .
C26 C 0.7893(6) 0.2071(17) 0.5362(8) 0.023(3) Uani 1 1 d . U . . .
H26 H 0.8047 0.2594 0.5860 0.027 Uiso 1 1 calc R U . . .
C27 C 0.7250(6) 0.2075(17) 0.4780(8) 0.023(3) Uani 1 1 d . U . . .
H27 H 0.6974 0.2604 0.4877 0.028 Uiso 1 1 calc R U . . .
C28 C 0.7026(6) 0.1312(16) 0.4075(9) 0.024(3) Uani 1 1 d . U . . .
H28 H 0.6588 0.1313 0.3679 0.029 Uiso 1 1 calc R U . . .
C29 C 0.7416(7) 0.0518(18) 0.3903(8) 0.023(3) Uani 1 1 d . U . . .
C30 C 0.7195(9) -0.033(2) 0.3185(11) 0.032(4) Uani 1 1 d . U . . .
H30 H 0.6758 -0.0325 0.2780 0.038 Uiso 1 1 calc R U . . .
C31 C 0.7566(8) -0.1137(19) 0.3045(11) 0.034(4) Uani 1 1 d . U . . .
H31 H 0.7400 -0.1695 0.2555 0.041 Uiso 1 1 calc R U . . .
C32 C 0.8196(11) -0.113(2) 0.3636(12) 0.031(4) Uani 1 1 d . U . . .
H32 H 0.8463 -0.1703 0.3540 0.038 Uiso 1 1 calc R U . . .
C33 C 0.8462(7) -0.0358(16) 0.4352(9) 0.022(3) Uani 1 1 d . U . . .
H33 H 0.8901 -0.0409 0.4741 0.026 Uiso 1 1 calc R U . . .
C34 C 0.8082(7) 0.0527(17) 0.4516(8) 0.020(3) Uani 1 1 d . U . . .
Cl1 Cl 0.1495(2) 0.6652(9) 0.7891(3) 0.0481(18) Uiso 0.743(12) 1 d D U P A 1
Cl2 Cl 0.2560(5) 0.712(2) 0.9496(5) 0.131(5) Uiso 0.743(12) 1 d D U P A 1
C100 C 0.2256(6) 0.609(3) 0.8607(9) 0.057(8) Uiso 0.743(12) 1 d D U P A 1
H10A H 0.2312 0.4998 0.8472 0.069 Uiso 0.743(12) 1 d . U P A 1
H10B H 0.2522 0.6657 0.8431 0.069 Uiso 0.743(12) 1 d . U P A 1
I4A I 0.0024(8) 0.679(2) 0.6530(9) 0.051(3) Uani 0.257(12) 1 d . U P A 2
Cl3 Cl 0.2525(19) 0.748(6) 0.877(3) 0.145(17) Uiso 0.257(12) 1 d D U P A 2
Cl4 Cl 0.166(2) 0.733(9) 0.925(3) 0.23(3) Uiso 0.257(12) 1 d D U P A 2
C200 C 0.234(3) 0.816(8) 0.944(4) 0.06(2) Uiso 0.257(12) 1 d D U P A 2
H20A H 0.2688 0.7945 1.0014 0.071 Uiso 0.257(12) 1 calc R U P A 2
H20B H 0.2286 0.9265 0.9383 0.071 Uiso 0.257(12) 1 calc R U P A 2

loop_
_atom_site_aniso_label
_atom_site_aniso_U_11
_atom_site_aniso_U_22
_atom_site_aniso_U_33
_atom_site_aniso_U_23
_atom_site_aniso_U_13
_atom_site_aniso_U_12
I1 0.0372(5) 0.0104(5) 0.0154(5) 0.000 0.0169(4) 0.000
I2 0.0583(5) 0.0154(4) 0.0223(4) 0.0007(6) 0.0289(4) 0.0009(6)
I3 0.0290(5) 0.0280(8) 0.0365(7) 0.000 0.0198(5) 0.000
I4 0.0369(12) 0.0268(10) 0.0368(14) -0.0035(12) 0.0255(12) -0.0023(13)
S1 0.030(3) 0.0192(18) 0.024(3) 0.0021(17) 0.019(2) 0.0057(18)
S2 0.030(3) 0.0152(18) 0.024(3) -0.0007(17) 0.019(2) -0.0003(17)
S3 0.027(3) 0.0153(18) 0.013(2) -0.0006(15) 0.007(2) 0.0017(17)
S4 0.029(3) 0.0153(17) 0.016(2) -0.0016(16) 0.013(2) -0.0031(17)
N1 0.026(5) 0.025(7) 0.011(5) 0.005(6) 0.007(4) -0.007(6)
N2 0.031(5) 0.036(8) 0.025(5) -0.008(7) 0.024(5) -0.003(7)
C1 0.017(8) 0.027(8) 0.024(9) 0.012(7) 0.019(7) 0.011(7)
C2 0.025(9) 0.026(8) 0.030(10) 0.008(7) 0.024(8) 0.001(7)
C3 0.019(8) 0.027(7) 0.018(9) 0.008(6) 0.008(7) 0.002(6)
C4 0.037(11) 0.019(8) 0.036(11) 0.006(7) 0.025(10) 0.006(7)
C5 0.016(5) 0.018(6) 0.019(5) 0.009(8) 0.008(4) 0.001(8)
C6 0.018(5) 0.016(6) 0.016(5) -0.007(8) 0.006(4) 0.000(8)
C7 0.027(9) 0.032(9) 0.009(8) -0.002(7) 0.007(7) -0.002(7)
C8 0.027(8) 0.018(7) 0.008(6) -0.001(5) 0.005(5) 0.000(6)
C9 0.018(4) 0.018(4) 0.018(4) 0.0000(13) 0.010(2) 0.0001(13)
C10 0.034(10) 0.017(7) 0.023(9) 0.003(7) 0.014(8) -0.001(7)
C11 0.027(6) 0.035(10) 0.027(7) 0.002(7) 0.020(6) -0.002(7)
C12 0.027(8) 0.048(10) 0.029(8) 0.008(8) 0.021(7) 0.002(8)
C13 0.014(5) 0.030(8) 0.021(6) 0.002(6) 0.007(5) 0.005(5)
C14 0.030(7) 0.056(13) 0.030(7) -0.013(8) 0.018(6) 0.002(8)
C15 0.014(6) 0.062(14) 0.027(7) -0.019(8) -0.002(6) 0.000(8)
C16 0.023(7) 0.055(12) 0.035(8) -0.002(7) 0.019(6) 0.001(7)
C17 0.022(7) 0.031(8) 0.034(8) 0.018(7) 0.019(6) 0.011(6)
C18 0.038(9) 0.039(9) 0.038(11) 0.003(8) 0.024(9) 0.013(8)
C19 0.045(10) 0.039(9) 0.033(9) 0.013(8) 0.025(8) 0.026(8)
C20 0.030(9) 0.032(8) 0.029(10) 0.003(8) 0.012(8) 0.015(7)
C21 0.031(8) 0.029(8) 0.028(8) 0.007(6) 0.020(7) 0.010(7)
C22 0.024(7) 0.029(8) 0.014(6) 0.002(6) 0.012(6) 0.004(6)
C23 0.029(7) 0.033(10) 0.004(5) -0.002(6) 0.003(5) 0.001(6)
C24 0.031(4) 0.033(4) 0.032(4) 0.001(2) 0.017(3) -0.001(2)
C25 0.030(7) 0.022(7) 0.017(6) 0.002(5) 0.017(6) -0.006(5)
C26 0.030(6) 0.018(8) 0.018(6) -0.005(6) 0.012(5) -0.005(6)
C27 0.024(6) 0.022(8) 0.029(7) 0.006(6) 0.018(5) 0.009(6)
C28 0.013(6) 0.022(7) 0.023(7) 0.001(5) 0.001(5) 0.000(5)
C29 0.026(7) 0.029(7) 0.015(7) -0.003(6) 0.012(6) -0.008(6)
C30 0.027(9) 0.034(9) 0.023(9) -0.004(7) 0.006(8) -0.010(7)
C31 0.045(9) 0.036(9) 0.028(8) -0.022(7) 0.025(8) -0.019(8)
C32 0.048(11) 0.027(8) 0.026(10) -0.006(7) 0.025(9) -0.001(8)
C33 0.027(7) 0.025(7) 0.018(7) -0.010(6) 0.015(6) -0.007(6)
C34 0.023(7) 0.025(7) 0.014(6) -0.002(6) 0.010(6) -0.004(6)
I4A 0.080(8) 0.038(5) 0.057(6) -0.007(5) 0.050(6) -0.022(7)

loop_
_atom_type_symbol
_atom_type_description
_atom_type_scat_dispersion_real
_atom_type_scat_dispersion_imag
_atom_type_scat_source
C C 0.0033 0.0016 'International Tables Vol C Tables 4.2.6.8 and 6.1.1.4'
H H 0.0000 0.0000 'International Tables Vol C Tables 4.2.6.8 and 6.1.1.4'
N N 0.0061 0.0033 'International Tables Vol C Tables 4.2.6.8 and 6.1.1.4'
S S 0.1246 0.1234 'International Tables Vol C Tables 4.2.6.8 and 6.1.1.4'
I I -0.4742 1.8119 'International Tables Vol C Tables 4.2.6.8 and 6.1.1.4'
Cl Cl 0.1484 0.1585 'International Tables Vol C Tables 4.2.6.8 and 6.1.1.4'

loop_
_geom_angle_atom_site_label_1
_geom_angle_atom_site_label_2
_geom_angle_atom_site_label_3
_geom_angle
_geom_angle_site_symmetry_1
_geom_angle_site_symmetry_3
I2 I1 I2 179.87(9) 2 .
I4 I3 I4 178.5(2) 2_556 .
I4A I3 I4A 176.0(8) . 2_556
C5 S1 C2 93.2(8) . .
C3 S2 C5 93.6(8) . .
C6 S3 C8 94.0(7) . .
C6 S4 C9 93.7(7) . .
C7 N1 C10 109.7(10) . .
C7 N1 C23 126.9(14) . .
C10 N1 C23 122.3(14) . .
C1 N2 C4 112.0(10) . .
C1 N2 C11 121.6(16) . .
C4 N2 C11 126.0(17) . .
N2 C1 C2 105.7(14) . .
N2 C1 H1 127.2 . .
C2 C1 H1 127.2 . .
C3 C2 C1 108(2) . .
C3 C2 S1 117.8(19) . .
C1 C2 S1 134.2(14) . .
C4 C3 C2 108(2) . .
C4 C3 S2 135.2(14) . .
C2 C3 S2 116.2(19) . .
N2 C4 C3 106.1(15) . .
N2 C4 H4 126.9 . .
C3 C4 H4 126.9 . .
C6 C5 S1 120.7(14) . .
C6 C5 S2 120.5(15) . .
S1 C5 S2 118.8(7) . .
C5 C6 S4 120.9(15) . .
C5 C6 S3 120.9(14) . .
S4 C6 S3 118.0(7) . .
N1 C7 C8 107.6(15) . .
N1 C7 H7 126.2 . .
C8 C7 H7 126.2 . .
C7 C8 C9 108.1(18) . .
C7 C8 S3 136.8(13) . .
C9 C8 S3 115.0(17) . .
C10 C9 C8 105.9(19) . .
C10 C9 S4 135.7(13) . .
C8 C9 S4 118.4(17) . .
N1 C10 C9 108.6(15) . .
N1 C10 H10 125.7 . .
C9 C10 H10 125.7 . .
N2 C11 C13 110.2(11) . .
N2 C11 C12 111.3(14) . .
C13 C11 C12 110.3(12) . .
N2 C11 H11 108.3 . .
C13 C11 H11 108.3 . .
C12 C11 H11 108.3 . .
C11 C12 H12C 109.5 . .
C11 C12 H12A 109.5 . .
H12C C12 H12A 109.5 . .
C11 C12 H12B 109.5 . .
H12C C12 H12B 109.5 . .
H12A C12 H12B 109.5 . .
C14 C13 C22 121.0(12) . .
C14 C13 C11 121.2(13) . .
C22 C13 C11 117.8(12) . .
C13 C14 C15 120.6(14) . .
C13 C14 H14 119.7 . .
C15 C14 H14 119.7 . .
C16 C15 C14 119.2(15) . .
C16 C15 H15 120.4 . .
C14 C15 H15 120.4 . .
C15 C16 C17 122.4(14) . .
C15 C16 H16 118.8 . .
C17 C16 H16 118.8 . .
C16 C17 C22 119.7(14) . .
C16 C17 C18 121.8(15) . .
C22 C17 C18 118.5(16) . .
C19 C18 C17 121.0(18) . .
C19 C18 H18 119.5 . .
C17 C18 H18 119.5 . .
C18 C19 C20 120.4(16) . .
C18 C19 H19 119.8 . .
C20 C19 H19 119.8 . .
C21 C20 C19 118.5(19) . .
C21 C20 H20 120.8 . .
C19 C20 H20 120.8 . .
C20 C21 C22 123.9(16) . .
C20 C21 H21 118.1 . .
C22 C21 H21 118.1 . .
C21 C22 C17 117.6(14) . .
C21 C22 C13 125.4(13) . .
C17 C22 C13 117.0(13) . .
N1 C23 C25 112.4(12) . .
N1 C23 C24 109.0(12) . .
C25 C23 C24 112.7(12) . .
N1 C23 H23 107.5 . .
C25 C23 H23 107.5 . .
C24 C23 H23 107.5 . .
C23 C24 H24B 109.5 . .
C23 C24 H24C 109.5 . .
H24B C24 H24C 109.5 . .
C23 C24 H24A 109.5 . .
H24B C24 H24A 109.5 . .
H24C C24 H24A 109.5 . .
C26 C25 C34 119.5(13) . .
C26 C25 C23 121.8(12) . .
C34 C25 C23 118.6(12) . .
C25 C26 C27 123.2(12) . .
C25 C26 H26 118.4 . .
C27 C26 H26 118.4 . .
C28 C27 C26 118.7(12) . .
C28 C27 H27 120.7 . .
C26 C27 H27 120.7 . .
C27 C28 C29 122.7(12) . .
C27 C28 H28 118.6 . .
C29 C28 H28 118.6 . .
C28 C29 C30 124.0(14) . .
C28 C29 C34 117.7(13) . .
C30 C29 C34 118.2(14) . .
C31 C30 C29 123.5(17) . .
C31 C30 H30 118.2 . .
C29 C30 H30 118.2 . .
C30 C31 C32 117.7(16) . .
C30 C31 H31 121.2 . .
C32 C31 H31 121.2 . .
C33 C32 C31 124.0(18) . .
C33 C32 H32 118.0 . .
C31 C32 H32 118.0 . .
C32 C33 C34 119.8(16) . .
C32 C33 H33 120.1 . .
C34 C33 H33 120.1 . .
C33 C34 C25 125.0(13) . .
C33 C34 C29 116.8(12) . .
C25 C34 C29 118.1(13) . .
Cl2 C100 Cl1 110.2(5) . .
Cl2 C100 H10A 134.8(15) . .
Cl1 C100 H10A 108.3(10) . .
Cl2 C100 H10B 93.6(14) . .
Cl1 C100 H10B 104.0(16) . .
H10A C100 H10B 99.4(15) . .
Cl4 C200 Cl3 109.9(6) . .
Cl4 C200 H20A 109.7 . .
Cl3 C200 H20A 109.7 . .
Cl4 C200 H20B 109.7 . .
Cl3 C200 H20B 109.7 . .
H20A C200 H20B 108.2 . .

loop_
_geom_bond_atom_site_label_1
_geom_bond_atom_site_label_2
_geom_bond_distance
_geom_bond_site_symmetry_2
I1 I2 2.9402(7) 2
I1 I2 2.9402(7) .
I3 I4 2.942(4) 2_556
I3 I4 2.942(4) .
I3 I4A 2.966(13) .
I3 I4A 2.966(13) 2_556
S1 C5 1.717(19) .
S1 C2 1.724(19) .
S2 C3 1.73(2) .
S2 C5 1.731(17) .
S3 C6 1.736(18) .
S3 C8 1.752(17) .
S4 C6 1.722(17) .
S4 C9 1.722(19) .
N1 C7 1.34(2) .
N1 C10 1.37(2) .
N1 C23 1.466(16) .
N2 C1 1.35(2) .
N2 C4 1.38(2) .
N2 C11 1.494(16) .
C1 C2 1.41(3) .
C1 H1 0.9500 .
C2 C3 1.396(19) .
C3 C4 1.38(3) .
C4 H4 0.9500 .
C5 C6 1.413(14) .
C7 C8 1.39(3) .
C7 H7 0.9500 .
C8 C9 1.402(19) .
C9 C10 1.38(3) .
C10 H10 0.9500 .
C11 C13 1.534(17) .
C11 C12 1.54(2) .
C11 H11 1.0000 .
C12 H12C 0.9800 .
C12 H12A 0.9800 .
C12 H12B 0.9800 .
C13 C14 1.36(2) .
C13 C22 1.44(2) .
C14 C15 1.44(2) .
C14 H14 0.9500 .
C15 C16 1.32(2) .
C15 H15 0.9500 .
C16 C17 1.42(2) .
C16 H16 0.9500 .
C17 C22 1.427(19) .
C17 C18 1.43(2) .
C18 C19 1.36(3) .
C18 H18 0.9500 .
C19 C20 1.45(3) .
C19 H19 0.9500 .
C20 C21 1.33(2) .
C20 H20 0.9500 .
C21 C22 1.42(2) .
C21 H21 0.9500 .
C23 C25 1.508(19) .
C23 C24 1.53(2) .
C23 H23 1.0000 .
C24 H24B 0.9800 .
C24 H24C 0.9800 .
C24 H24A 0.9800 .
C25 C26 1.343(19) .
C25 C34 1.435(19) .
C26 C27 1.394(18) .
C26 H26 0.9500 .
C27 C28 1.352(19) .
C27 H27 0.9500 .
C28 C29 1.41(2) .
C28 H28 0.9500 .
C29 C30 1.41(2) .
C29 C34 1.45(2) .
C30 C31 1.33(2) .
C30 H30 0.9500 .
C31 C32 1.37(3) .
C31 H31 0.9500 .
C32 C33 1.36(2) .
C32 H32 0.9500 .
C33 C34 1.420(19) .
C33 H33 0.9500 .
Cl1 C100 1.734(7) .
Cl2 C100 1.730(7) .
C100 H10A 1.042(17) .
C100 H10B 1.04(3) .
Cl3 C200 1.733(7) .
Cl4 C200 1.731(7) .
C200 H20A 0.9900 .
C200 H20B 0.9900 .

loop_
_geom_torsion_atom_site_label_1
_geom_torsion_atom_site_label_2
_geom_torsion_atom_site_label_3
_geom_torsion_atom_site_label_4
_geom_torsion
C4 N2 C1 C2 1.0(17)
C11 N2 C1 C2 -172.8(14)
N2 C1 C2 C3 -2(3)
N2 C1 C2 S1 -176.3(17)
C5 S1 C2 C3 6(2)
C5 S1 C2 C1 180(2)
C1 C2 C3 C4 3(3)
S1 C2 C3 C4 178.0(12)
C1 C2 C3 S2 178.7(11)
S1 C2 C3 S2 -6(3)
C5 S2 C3 C4 177(2)
C5 S2 C3 C2 3(2)
C1 N2 C4 C3 0.8(18)
C11 N2 C4 C3 174.2(15)
C2 C3 C4 N2 -2(3)
S2 C3 C4 N2 -176.9(17)
C2 S1 C5 C6 178.1(12)
C2 S1 C5 S2 -4.2(10)
C3 S2 C5 C6 179.3(12)
C3 S2 C5 S1 1.6(10)
S1 C5 C6 S4 177.8(6)
S2 C5 C6 S4 0.2(15)
S1 C5 C6 S3 2.3(15)
S2 C5 C6 S3 -175.3(6)
C9 S4 C6 C5 174.6(12)
C9 S4 C6 S3 -9.8(9)
C8 S3 C6 C5 -175.6(11)
C8 S3 C6 S4 8.8(9)
C10 N1 C7 C8 0.2(17)
C23 N1 C7 C8 168.1(14)
N1 C7 C8 C9 0(3)
N1 C7 C8 S3 -178.2(16)
C6 S3 C8 C7 174(2)
C6 S3 C8 C9 -4(2)
C7 C8 C9 C10 0(3)
S3 C8 C9 C10 178.5(12)
C7 C8 C9 S4 178.9(11)
S3 C8 C9 S4 -2(3)
C6 S4 C9 C10 -174(2)
C6 S4 C9 C8 7(2)
C7 N1 C10 C9 -0.2(18)
C23 N1 C10 C9 -168.9(15)
C8 C9 C10 N1 0(3)
S4 C9 C10 N1 -178.6(16)
C1 N2 C11 C13 80.7(18)
C4 N2 C11 C13 -92(2)
C1 N2 C11 C12 -156.6(15)
C4 N2 C11 C12 31(2)
N2 C11 C13 C14 33(2)
C12 C11 C13 C14 -89.9(18)
N2 C11 C13 C22 -149.4(15)
C12 C11 C13 C22 87.3(17)
C22 C13 C14 C15 -5(3)
C11 C13 C14 C15 172.3(17)
C13 C14 C15 C16 3(3)
C14 C15 C16 C17 -1(3)
C15 C16 C17 C22 1(3)
C15 C16 C17 C18 -178.0(18)
C16 C17 C18 C19 -176.0(17)
C22 C17 C18 C19 5(2)
C17 C18 C19 C20 -1(3)
C18 C19 C20 C21 -3(3)
C19 C20 C21 C22 5(3)
C20 C21 C22 C17 -1(2)
C20 C21 C22 C13 178.8(16)
C16 C17 C22 C21 177.1(14)
C18 C17 C22 C21 -4(2)
C16 C17 C22 C13 -3(2)
C18 C17 C22 C13 176.5(14)
C14 C13 C22 C21 -175.2(16)
C11 C13 C22 C21 8(2)
C14 C13 C22 C17 5(2)
C11 C13 C22 C17 -172.5(13)
C7 N1 C23 C25 -87.6(18)
C10 N1 C23 C25 79.0(19)
C7 N1 C23 C24 38(2)
C10 N1 C23 C24 -155.3(16)
N1 C23 C25 C26 32.9(19)
C24 C23 C25 C26 -90.8(16)
N1 C23 C25 C34 -149.6(13)
C24 C23 C25 C34 86.7(16)
C34 C25 C26 C27 -2(2)
C23 C25 C26 C27 175.6(13)
C25 C26 C27 C28 1(2)
C26 C27 C28 C29 0(2)
C27 C28 C29 C30 177.8(15)
C27 C28 C29 C34 0(2)
C28 C29 C30 C31 -176.7(16)
C34 C29 C30 C31 1(2)
C29 C30 C31 C32 0(3)
C30 C31 C32 C33 0(3)
C31 C32 C33 C34 -1(3)
C32 C33 C34 C25 178.5(15)
C32 C33 C34 C29 2(2)
C26 C25 C34 C33 -175.2(14)
C23 C25 C34 C33 7(2)
C26 C25 C34 C29 2(2)
C23 C25 C34 C29 -175.7(12)
C28 C29 C34 C33 176.2(13)
C30 C29 C34 C33 -2(2)
C28 C29 C34 C25 -1(2)
C30 C29 C34 C25 -178.7(13)
